data_4312572
loop_
_publ_author_name
'Lei Zhu'
'Osvaldo dos Santos'
'Chi Wan Koo'
'Marc Rybstein'
'Louise Pape'
'James W. Canary'

_publ_section_title
;
 Geometry-Dependent Phosphodiester Hydrolysis Catalyzed by Binuclear
 Copper Complexes
;
_journal_name_full 'Inorganic Chemistry'
_journal_page_first 7912
_journal_page_last 7920
_journal_paper_doi 10.1021/ic0340985
_journal_volume 42
_journal_year 2003
_chemical_formula_moiety 'C46 H44 Cl4 Cu2 N10 O16'
_chemical_formula_sum 'C46 H44 Cl4 Cu2 N10 O16'
_chemical_formula_weight 1261.79
_chemical_name_common 02275a
_chemical_name_systematic
; 
 ? 
;
_space_group_IT_number 14
_symmetry_cell_setting monoclinic
_symmetry_space_group_name_Hall '-P 2ybc'
_symmetry_space_group_name_H-M 'P 1 21/c 1'
_atom_sites_solution_hydrogens geom
_atom_sites_solution_primary direct
_atom_sites_solution_secondary difmap
_audit_creation_method SHELXL-97
_cell_angle_alpha 90.00
_cell_angle_beta 109.384(4)
_cell_angle_gamma 90.00
_cell_formula_units_Z 4
_cell_length_a 14.652(2)
_cell_length_b 23.435(4)
_cell_length_c 15.434(3)
_cell_measurement_reflns_used 3565
_cell_measurement_temperature 173(2)
_cell_measurement_theta_max 25.0
_cell_measurement_theta_min 2.50
_cell_volume 4999.2(15)
_computing_cell_refinement 'Bruker SMART'
_computing_data_collection 'Bruker SMART'
_computing_data_reduction 'Bruker SAINT'
_computing_molecular_graphics 'Bruker SHELXTL'
_computing_publication_material 'Bruker SHELXTL'
_computing_structure_refinement 'Bruker SHELXTL'
_computing_structure_solution 'Bruker SHELXTL'
_diffrn_ambient_temperature 173(2)
_diffrn_measured_fraction_theta_full 0.996
_diffrn_measured_fraction_theta_max 0.996
_diffrn_measurement_device_type 'CCD area detector'
_diffrn_measurement_method 'phi and omega scans'
_diffrn_radiation_monochromator graphite
_diffrn_radiation_source 'sealed tube'
_diffrn_radiation_type MoK\a
_diffrn_radiation_wavelength 0.71073
_diffrn_reflns_av_R_equivalents 0.0647
_diffrn_reflns_av_sigmaI/netI 0.0395
_diffrn_reflns_limit_h_max 16
_diffrn_reflns_limit_h_min -17
_diffrn_reflns_limit_k_max 27
_diffrn_reflns_limit_k_min 0
_diffrn_reflns_limit_l_max 18
_diffrn_reflns_limit_l_min 0
_diffrn_reflns_number 56057
_diffrn_reflns_theta_full 25.17
_diffrn_reflns_theta_max 25.17
_diffrn_reflns_theta_min 1.47
_exptl_absorpt_coefficient_mu 1.148
_exptl_absorpt_correction_T_max 0.8939
_exptl_absorpt_correction_T_min 0.7623
_exptl_absorpt_correction_type multi-scan
_exptl_absorpt_process_details 'SADABS (Sheldrick, 2002)'
_exptl_crystal_colour Blue/Violet(pleochromic)
_exptl_crystal_density_diffrn 1.676
_exptl_crystal_density_method 'not measured'
_exptl_crystal_description Plate
_exptl_crystal_F_000 2576
_exptl_crystal_size_max 0.25
_exptl_crystal_size_mid 0.20
_exptl_crystal_size_min 0.10
_refine_diff_density_max 1.047
_refine_diff_density_min -0.469
_refine_diff_density_rms 0.091
_refine_ls_extinction_method none
_refine_ls_goodness_of_fit_ref 1.057
_refine_ls_hydrogen_treatment mixed
_refine_ls_matrix_type full
_refine_ls_number_parameters 707
_refine_ls_number_reflns 8946
_refine_ls_number_restraints 0
_refine_ls_restrained_S_all 1.057
_refine_ls_R_factor_all 0.0652
_refine_ls_R_factor_gt 0.0472
_refine_ls_shift/su_max 0.002
_refine_ls_shift/su_mean 0.000
_refine_ls_structure_factor_coef Fsqd
_refine_ls_weighting_details 'calc w=1/[\s^2^(Fo^2^)+(0.0545P)^2^+10.5578P] where P=(Fo^2^+2Fc^2^)/3'
_refine_ls_weighting_scheme calc
_refine_ls_wR_factor_gt 0.1157
_refine_ls_wR_factor_ref 0.1270
_reflns_number_gt 7024
_reflns_number_total 8946
_reflns_threshold_expression >2sigma(I)
_cod_data_source_file ic0340985si20030129_074641_4.cif
_cod_data_source_block 02275a
_cod_depositor_comments
;
The following automatic conversions were performed:

'_symmetry_cell_setting' value 'Monoclinic' changed to 'monoclinic'
according to the built-in table from CIF Core dictionary named
'cif_core.dic' version 2.4.1 from
2010-06-29.

'_exptl_absorpt_correction_type' value 'Multi-scan'
changed to 'multi-scan' according to the built-in table from CIF Core
dictionary named 'cif_core.dic' version 2.4.1 from 2010-06-29.

Automatic conversion script
Id: cif_fix_values 1646 2011-03-28 12:23:43Z adriana 
;
_cod_original_cell_volume 4999.1(14)
_cod_original_formula_sum 'C46 H44 Cu2 N10, 4(Cl1 O4)'
_cod_database_code 4312572

loop_
_symmetry_equiv_pos_as_xyz
'x, y, z'
'-x, y+1/2, -z+1/2'
'-x, -y, -z'
'x, -y-1/2, z-1/2'

loop_
_atom_site_label
_atom_site_type_symbol
_atom_site_fract_x
_atom_site_fract_y
_atom_site_fract_z
_atom_site_U_iso_or_equiv
_atom_site_adp_type
_atom_site_occupancy
_atom_site_symmetry_multiplicity
_atom_site_calc_flag
_atom_site_refinement_flags
_atom_site_disorder_assembly
_atom_site_disorder_group
Cu1 Cu 0.46391(3) 0.356908(18) 0.17872(3) 0.02365(13) Uani 1 1 d . . .
N1 N 0.4218(2) 0.40997(13) 0.2619(2) 0.0248(7) Uani 1 1 d . . .
C1 C 0.5025(3) 0.41347(16) 0.3515(3) 0.0259(8) Uani 1 1 d . . .
H1A H 0.4941 0.3829 0.3925 0.031 Uiso 1 1 calc R . .
H1B H 0.4987 0.4505 0.3809 0.031 Uiso 1 1 calc R . .
C2 C 0.6015(3) 0.40771(15) 0.3420(2) 0.0235(8) Uani 1 1 d . . .
C3 C 0.6700(3) 0.44960(16) 0.3709(3) 0.0298(9) Uani 1 1 d . . .
H3A H 0.6573 0.4836 0.3985 0.036 Uiso 1 1 calc R . .
C4 C 0.7581(3) 0.44106(17) 0.3589(3) 0.0341(9) Uani 1 1 d . . .
H4A H 0.8068 0.4696 0.3778 0.041 Uiso 1 1 calc R . .
C5 C 0.7757(3) 0.39156(16) 0.3196(3) 0.0304(9) Uani 1 1 d . . .
H5A H 0.8362 0.3855 0.3109 0.036 Uiso 1 1 calc R . .
C6 C 0.7031(3) 0.35035(15) 0.2925(3) 0.0241(8) Uani 1 1 d . . .
N2 N 0.6163(2) 0.35879(13) 0.3029(2) 0.0241(7) Uani 1 1 d . . .
C7 C 0.4016(3) 0.46619(16) 0.2149(3) 0.0319(9) Uani 1 1 d . . .
H7A H 0.4046 0.4967 0.2601 0.041(12) Uiso 1 1 calc R . .
H7B H 0.3360 0.4662 0.1685 0.032(11) Uiso 1 1 calc R . .
C8 C 0.4757(3) 0.47694(16) 0.1692(3) 0.0275(8) Uani 1 1 d . . .
C9 C 0.5081(3) 0.53079(17) 0.1578(3) 0.0343(9) Uani 1 1 d . . .
H9A H 0.4833 0.5636 0.1784 0.041 Uiso 1 1 calc R . .
C10 C 0.5774(3) 0.53595(18) 0.1158(3) 0.0405(10) Uani 1 1 d . . .
H10A H 0.6006 0.5725 0.1066 0.049 Uiso 1 1 calc R . .
C11 C 0.6129(3) 0.48740(18) 0.0872(3) 0.0365(10) Uani 1 1 d . . .
H11A H 0.6617 0.4901 0.0595 0.044 Uiso 1 1 calc R . .
C12 C 0.5763(3) 0.43522(17) 0.0995(3) 0.0306(9) Uani 1 1 d . . .
H12A H 0.5998 0.4019 0.0788 0.037 Uiso 1 1 calc R . .
N3 N 0.5083(2) 0.42986(13) 0.1397(2) 0.0257(7) Uani 1 1 d . . .
C13 C 0.3353(3) 0.38412(17) 0.2753(3) 0.0324(9) Uani 1 1 d . . .
H13A H 0.2770 0.3931 0.2222 0.039 Uiso 1 1 calc R . .
H13B H 0.3262 0.3997 0.3315 0.039 Uiso 1 1 calc R . .
C14 C 0.3501(3) 0.32059(17) 0.2840(3) 0.0296(9) Uani 1 1 d . . .
C15 C 0.3132(3) 0.28681(19) 0.3377(3) 0.0362(10) Uani 1 1 d . . .
H15A H 0.2772 0.3032 0.3725 0.043 Uiso 1 1 calc R . .
C16 C 0.3295(3) 0.2289(2) 0.3398(3) 0.0415(11) Uani 1 1 d . . .
H16A H 0.3045 0.2047 0.3760 0.050 Uiso 1 1 calc R . .
C17 C 0.3824(3) 0.20610(19) 0.2892(3) 0.0385(10) Uani 1 1 d . . .
H17A H 0.3942 0.1662 0.2900 0.046 Uiso 1 1 calc R . .
C18 C 0.4180(3) 0.24208(17) 0.2377(3) 0.0315(9) Uani 1 1 d . . .
H18A H 0.4546 0.2264 0.2028 0.038 Uiso 1 1 calc R . .
N4 N 0.4027(2) 0.29842(13) 0.2350(2) 0.0265(7) Uani 1 1 d . . .
Cu2 Cu 1.01789(3) 0.136143(18) 0.27117(3) 0.02477(13) Uani 1 1 d . . .
N5 N 1.0623(2) 0.07631(13) 0.1971(2) 0.0259(7) Uani 1 1 d . . .
C19 C 0.9817(3) 0.06722(17) 0.1095(3) 0.0289(8) Uani 1 1 d . . .
H19A H 0.9883 0.0288 0.0855 0.035 Uiso 1 1 calc R . .
H19B H 0.9870 0.0956 0.0639 0.035 Uiso 1 1 calc R . .
C20 C 0.8830(3) 0.07224(15) 0.1195(2) 0.0245(8) Uani 1 1 d . . .
C21 C 0.8163(3) 0.02870(16) 0.0953(3) 0.0301(9) Uani 1 1 d . . .
H21A H 0.8314 -0.0067 0.0732 0.036 Uiso 1 1 calc R . .
C22 C 0.7264(3) 0.03789(17) 0.1040(3) 0.0342(9) Uani 1 1 d . . .
H22A H 0.6788 0.0087 0.0881 0.041 Uiso 1 1 calc R . .
C23 C 0.7066(3) 0.08922(17) 0.1356(3) 0.0307(9) Uani 1 1 d . . .
H23A H 0.6450 0.0961 0.1413 0.037 Uiso 1 1 calc R . .
C24 C 0.7776(3) 0.13167(15) 0.1595(3) 0.0245(8) Uani 1 1 d . . .
N6 N 0.8651(2) 0.12276(13) 0.1515(2) 0.0241(7) Uani 1 1 d . . .
C25 C 1.0858(3) 0.02427(16) 0.2543(3) 0.0313(9) Uani 1 1 d . . .
H25A H 1.1537 0.0262 0.2960 0.038 Uiso 1 1 calc R . .
H25B H 1.0792 -0.0096 0.2144 0.038 Uiso 1 1 calc R . .
C26 C 1.0194(3) 0.01849(16) 0.3099(3) 0.0264(8) Uani 1 1 d . . .
C27 C 0.9988(3) -0.03289(17) 0.3407(3) 0.0338(9) Uani 1 1 d . . .
H27A H 1.0276 -0.0670 0.3288 0.041 Uiso 1 1 calc R . .
C28 C 0.9357(3) -0.03437(18) 0.3892(3) 0.0405(10) Uani 1 1 d . . .
H28A H 0.9203 -0.0697 0.4113 0.049 Uiso 1 1 calc R . .
C29 C 0.8944(3) 0.01576(18) 0.4060(3) 0.0382(10) Uani 1 1 d . . .
H29A H 0.8495 0.0154 0.4385 0.046 Uiso 1 1 calc R . .
C30 C 0.9197(3) 0.06587(17) 0.3746(3) 0.0312(9) Uani 1 1 d . . .
H30A H 0.8923 0.1005 0.3868 0.037 Uiso 1 1 calc R . .
N7 N 0.9817(2) 0.06803(13) 0.3274(2) 0.0257(7) Uani 1 1 d . . .
C31 C 1.1474(3) 0.10087(17) 0.1775(3) 0.0307(9) Uani 1 1 d . . .
H31A H 1.1532 0.0833 0.1213 0.037 Uiso 1 1 calc R . .
H31B H 1.2073 0.0926 0.2292 0.037 Uiso 1 1 calc R . .
C32 C 1.1349(3) 0.16406(17) 0.1646(3) 0.0282(8) Uani 1 1 d . . .
C33 C 1.1789(3) 0.19429(18) 0.1136(3) 0.0334(9) Uani 1 1 d . . .
H33A H 1.2169 0.1755 0.0829 0.040 Uiso 1 1 calc R . .
C34 C 1.1666(3) 0.25282(19) 0.1080(3) 0.0376(10) Uani 1 1 d . . .
H34A H 1.1963 0.2749 0.0731 0.045 Uiso 1 1 calc R . .
C35 C 1.1114(3) 0.27901(18) 0.1529(3) 0.0358(10) Uani 1 1 d . . .
H35A H 1.1030 0.3192 0.1499 0.043 Uiso 1 1 calc R . .
C36 C 1.0683(3) 0.24605(16) 0.2026(3) 0.0306(9) Uani 1 1 d . . .
H36A H 1.0297 0.2640 0.2334 0.037 Uiso 1 1 calc R . .
N8 N 1.0796(2) 0.18955(13) 0.2082(2) 0.0272(7) Uani 1 1 d . . .
C37 C 0.7200(2) 0.29479(15) 0.2554(3) 0.0240(8) Uani 1 1 d . . .
C38 C 0.6801(3) 0.24529(16) 0.2770(3) 0.0280(8) Uani 1 1 d . . .
H38A H 0.6395 0.2477 0.3138 0.034 Uiso 1 1 calc R . .
C39 C 0.6982(3) 0.19280(16) 0.2461(3) 0.0264(8) Uani 1 1 d . . .
H39A H 0.6692 0.1596 0.2608 0.032 Uiso 1 1 calc R . .
C40 C 0.7590(2) 0.18812(16) 0.1933(3) 0.0248(8) Uani 1 1 d . . .
C41 C 0.7987(3) 0.23761(16) 0.1716(3) 0.0266(8) Uani 1 1 d . . .
H41A H 0.8400 0.2351 0.1356 0.032 Uiso 1 1 calc R . .
C42 C 0.7797(2) 0.29013(16) 0.2010(3) 0.0252(8) Uani 1 1 d . . .
H42A H 0.8070 0.3234 0.1845 0.030 Uiso 1 1 calc R . .
N9 N 0.5026(2) 0.30507(14) 0.0960(2) 0.0290(7) Uani 1 1 d . . .
C43 C 0.5283(3) 0.27314(16) 0.0538(3) 0.0274(8) Uani 1 1 d . . .
C44 C 0.5619(3) 0.23209(17) 0.0007(3) 0.0344(9) Uani 1 1 d . . .
H44A H 0.5525 0.1933 0.0200 0.052 Uiso 1 1 calc R . .
H44B H 0.6308 0.2384 0.0109 0.052 Uiso 1 1 calc R . .
H44C H 0.5251 0.2368 -0.0647 0.052 Uiso 1 1 calc R . .
N10 N 0.9818(2) 0.19304(13) 0.3487(2) 0.0287(7) Uani 1 1 d . . .
C45 C 0.9592(3) 0.22526(16) 0.3921(3) 0.0280(8) Uani 1 1 d . . .
C46 C 0.9282(3) 0.26647(17) 0.4466(3) 0.0324(9) Uani 1 1 d . . .
H46A H 0.9756 0.2679 0.5087 0.049 Uiso 1 1 calc R . .
H46B H 0.8651 0.2552 0.4499 0.049 Uiso 1 1 calc R . .
H46C H 0.9230 0.3042 0.4181 0.049 Uiso 1 1 calc R . .
Cl1 Cl 0.22679(7) 0.38839(4) -0.01842(7) 0.0323(2) Uani 1 1 d . . .
O1 O 0.3095(3) 0.35907(18) 0.0316(3) 0.0739(12) Uani 1 1 d . . .
O2 O 0.2004(3) 0.37572(16) -0.1139(2) 0.0588(10) Uani 1 1 d . . .
O3 O 0.2371(3) 0.44815(13) -0.0056(3) 0.0562(9) Uani 1 1 d . . .
O4 O 0.1468(3) 0.36962(15) 0.0094(3) 0.0633(10) Uani 1 1 d . . .
Cl2 Cl 0.92292(7) -0.13023(4) 0.13524(7) 0.0299(2) Uani 1 1 d . . .
O5 O 0.8825(2) -0.18300(13) 0.0927(2) 0.0463(8) Uani 1 1 d . . .
O6 O 0.8565(2) -0.10313(13) 0.1715(2) 0.0404(7) Uani 1 1 d . . .
O7 O 1.0116(2) -0.14276(13) 0.2077(2) 0.0441(8) Uani 1 1 d . . .
O8 O 0.9432(3) -0.09375(15) 0.0699(3) 0.0604(10) Uani 1 1 d . . .
Cl3 Cl 0.26336(9) 0.62629(5) 0.02363(9) 0.0459(3) Uani 1 1 d . . .
O9 O 0.2293(3) 0.59521(15) -0.0600(3) 0.0571(9) Uani 1 1 d . . .
O10 O 0.2871(2) 0.58836(15) 0.1000(3) 0.0578(9) Uani 1 1 d . . .
O11 O 0.3478(3) 0.65715(18) 0.0269(3) 0.0815(14) Uani 1 1 d . . .
O12 O 0.1895(3) 0.66424(18) 0.0291(3) 0.0814(14) Uani 1 1 d . . .
Cl4 Cl 0.41503(7) 0.39670(4) 0.58490(7) 0.0329(2) Uani 1 1 d . . .
O13 O 0.3360(3) 0.40967(16) 0.6135(4) 0.0827(15) Uani 1 1 d . . .
O14 O 0.4892(3) 0.3743(2) 0.6608(3) 0.0966(16) Uani 1 1 d . . .
O15 O 0.3941(4) 0.3537(3) 0.5212(4) 0.135(2) Uani 1 1 d . . .
O16 O 0.4538(3) 0.44546(17) 0.5564(4) 0.0893(16) Uani 1 1 d . . .

loop_
_atom_site_aniso_label
_atom_site_aniso_U_11
_atom_site_aniso_U_22
_atom_site_aniso_U_33
_atom_site_aniso_U_23
_atom_site_aniso_U_13
_atom_site_aniso_U_12
Cu1 0.0235(2) 0.0209(2) 0.0295(3) -0.00297(18) 0.01288(19) -0.00070(18)
N1 0.0199(15) 0.0254(16) 0.0315(17) -0.0019(13) 0.0118(13) 0.0015(13)
C1 0.026(2) 0.028(2) 0.0253(19) -0.0032(15) 0.0105(16) 0.0006(16)
C2 0.0217(18) 0.0259(19) 0.0230(18) 0.0000(15) 0.0076(15) 0.0030(15)
C3 0.032(2) 0.024(2) 0.034(2) -0.0061(16) 0.0118(18) -0.0030(16)
C4 0.028(2) 0.028(2) 0.048(3) -0.0090(18) 0.0159(19) -0.0085(17)
C5 0.0209(19) 0.031(2) 0.042(2) -0.0002(18) 0.0138(17) -0.0019(16)
C6 0.0191(18) 0.0253(19) 0.0268(19) 0.0030(15) 0.0061(15) 0.0033(14)
N2 0.0207(15) 0.0242(16) 0.0277(17) -0.0020(13) 0.0086(13) 0.0008(12)
C7 0.029(2) 0.027(2) 0.042(2) -0.0013(18) 0.0140(19) 0.0063(16)
C8 0.027(2) 0.0254(19) 0.028(2) 0.0016(16) 0.0074(16) 0.0053(16)
C9 0.038(2) 0.023(2) 0.040(2) -0.0023(17) 0.0101(19) 0.0049(17)
C10 0.047(3) 0.028(2) 0.047(3) 0.0042(19) 0.018(2) -0.0052(19)
C11 0.039(2) 0.034(2) 0.041(2) 0.0046(19) 0.020(2) -0.0019(19)
C12 0.035(2) 0.029(2) 0.032(2) 0.0017(17) 0.0176(18) 0.0014(17)
N3 0.0245(16) 0.0255(16) 0.0275(17) -0.0031(13) 0.0091(14) 0.0015(13)
C13 0.0196(19) 0.038(2) 0.043(2) -0.0040(19) 0.0160(18) -0.0007(17)
C14 0.0178(18) 0.038(2) 0.034(2) -0.0005(17) 0.0093(16) -0.0065(16)
C15 0.024(2) 0.053(3) 0.031(2) -0.0011(19) 0.0075(17) -0.0089(19)
C16 0.037(2) 0.048(3) 0.036(2) 0.005(2) 0.008(2) -0.019(2)
C17 0.037(2) 0.035(2) 0.040(2) 0.0022(19) 0.008(2) -0.0086(19)
C18 0.026(2) 0.029(2) 0.038(2) -0.0038(17) 0.0084(18) -0.0043(16)
N4 0.0206(16) 0.0296(17) 0.0301(17) -0.0031(14) 0.0095(14) -0.0057(13)
Cu2 0.0259(2) 0.0205(2) 0.0315(3) -0.00244(19) 0.0143(2) -0.00047(18)
N5 0.0233(16) 0.0252(16) 0.0314(17) -0.0009(13) 0.0122(14) 0.0020(13)
C19 0.028(2) 0.032(2) 0.029(2) -0.0066(17) 0.0120(17) 0.0020(16)
C20 0.0248(19) 0.0258(19) 0.0222(18) 0.0021(15) 0.0067(15) 0.0048(15)
C21 0.037(2) 0.0205(19) 0.032(2) -0.0001(16) 0.0118(18) -0.0008(16)
C22 0.034(2) 0.030(2) 0.039(2) -0.0040(18) 0.0128(19) -0.0099(18)
C23 0.024(2) 0.030(2) 0.037(2) -0.0013(17) 0.0096(17) -0.0030(16)
C24 0.0234(19) 0.0224(19) 0.0270(19) 0.0016(15) 0.0077(16) 0.0029(15)
N6 0.0218(16) 0.0245(16) 0.0264(16) -0.0019(13) 0.0085(13) -0.0002(13)
C25 0.031(2) 0.025(2) 0.039(2) 0.0005(17) 0.0144(18) 0.0070(16)
C26 0.0258(19) 0.0250(19) 0.0252(19) -0.0012(15) 0.0041(16) -0.0009(15)
C27 0.037(2) 0.026(2) 0.035(2) -0.0032(17) 0.0078(19) 0.0014(17)
C28 0.050(3) 0.030(2) 0.041(2) 0.0046(19) 0.015(2) -0.008(2)
C29 0.041(2) 0.040(2) 0.038(2) -0.0012(19) 0.019(2) -0.008(2)
C30 0.033(2) 0.030(2) 0.031(2) -0.0035(17) 0.0116(18) -0.0021(17)
N7 0.0253(16) 0.0246(16) 0.0291(17) -0.0029(13) 0.0115(14) -0.0011(13)
C31 0.023(2) 0.034(2) 0.039(2) 0.0008(18) 0.0165(18) 0.0013(16)
C32 0.0192(18) 0.033(2) 0.030(2) -0.0008(17) 0.0049(16) -0.0016(16)
C33 0.027(2) 0.044(2) 0.030(2) 0.0029(18) 0.0103(17) -0.0025(18)
C34 0.032(2) 0.046(3) 0.034(2) 0.0084(19) 0.0103(19) -0.0066(19)
C35 0.038(2) 0.028(2) 0.037(2) 0.0040(18) 0.0059(19) -0.0047(18)
C36 0.031(2) 0.026(2) 0.033(2) -0.0016(17) 0.0080(18) -0.0013(16)
N8 0.0250(17) 0.0255(17) 0.0324(18) -0.0019(14) 0.0111(14) -0.0026(13)
C37 0.0173(18) 0.0250(19) 0.0280(19) -0.0014(15) 0.0051(15) 0.0028(14)
C38 0.0225(19) 0.030(2) 0.036(2) -0.0031(17) 0.0146(17) -0.0006(16)
C39 0.0212(19) 0.0256(19) 0.033(2) -0.0005(16) 0.0100(16) -0.0014(15)
C40 0.0169(18) 0.0262(19) 0.030(2) -0.0012(15) 0.0061(15) 0.0039(14)
C41 0.0225(19) 0.031(2) 0.029(2) 0.0003(16) 0.0135(16) 0.0008(16)
C42 0.0171(18) 0.0267(19) 0.032(2) 0.0028(16) 0.0077(16) -0.0001(15)
N9 0.0274(17) 0.0269(17) 0.0328(18) -0.0012(14) 0.0101(15) -0.0006(14)
C43 0.0239(19) 0.027(2) 0.029(2) -0.0021(17) 0.0061(17) -0.0021(16)
C44 0.034(2) 0.032(2) 0.036(2) -0.0114(18) 0.0101(18) 0.0010(18)
N10 0.0291(18) 0.0227(16) 0.0351(19) -0.0044(14) 0.0117(15) -0.0016(13)
C45 0.0234(19) 0.028(2) 0.031(2) 0.0017(17) 0.0065(17) -0.0022(16)
C46 0.032(2) 0.031(2) 0.035(2) -0.0048(17) 0.0139(18) 0.0011(17)
Cl1 0.0438(6) 0.0267(5) 0.0298(5) -0.0004(4) 0.0169(4) 0.0020(4)
O1 0.050(2) 0.084(3) 0.068(3) -0.004(2) -0.0078(19) 0.017(2)
O2 0.061(2) 0.070(2) 0.0406(19) -0.0074(17) 0.0106(17) 0.0247(19)
O3 0.074(2) 0.0301(17) 0.082(3) -0.0117(16) 0.049(2) -0.0123(16)
O4 0.066(2) 0.050(2) 0.093(3) 0.0054(19) 0.052(2) -0.0024(18)
Cl2 0.0289(5) 0.0298(5) 0.0350(5) -0.0010(4) 0.0157(4) 0.0042(4)
O5 0.0463(19) 0.0440(19) 0.0461(19) -0.0149(15) 0.0118(15) 0.0002(15)
O6 0.0316(16) 0.0423(17) 0.0541(19) -0.0076(14) 0.0233(14) 0.0062(13)
O7 0.0263(15) 0.0500(19) 0.054(2) -0.0013(15) 0.0100(14) 0.0044(14)
O8 0.076(3) 0.056(2) 0.066(2) 0.0208(18) 0.047(2) 0.0146(19)
Cl3 0.0573(7) 0.0334(6) 0.0642(8) 0.0008(5) 0.0433(6) 0.0030(5)
O9 0.056(2) 0.052(2) 0.069(2) -0.0061(18) 0.0278(19) 0.0025(17)
O10 0.051(2) 0.055(2) 0.071(2) 0.0163(18) 0.0257(19) 0.0052(17)
O11 0.103(3) 0.072(3) 0.098(3) -0.030(2) 0.071(3) -0.046(2)
O12 0.106(3) 0.067(3) 0.092(3) 0.017(2) 0.062(3) 0.048(2)
Cl4 0.0314(5) 0.0292(5) 0.0396(5) -0.0050(4) 0.0135(4) 0.0043(4)
O13 0.067(3) 0.048(2) 0.165(5) -0.020(3) 0.081(3) -0.0097(19)
O14 0.063(3) 0.133(4) 0.084(3) 0.056(3) 0.011(2) 0.002(3)
O15 0.130(5) 0.145(5) 0.133(5) -0.101(4) 0.049(4) -0.026(4)
O16 0.094(3) 0.052(2) 0.161(5) 0.039(3) 0.093(3) 0.023(2)

loop_
_atom_type_symbol
_atom_type_description
_atom_type_scat_dispersion_real
_atom_type_scat_dispersion_imag
_atom_type_scat_source
C C 0.0033 0.0016 'International Tables Vol C Tables 4.2.6.8 and 6.1.1.4'
H H 0.0000 0.0000 'International Tables Vol C Tables 4.2.6.8 and 6.1.1.4'
N N 0.0061 0.0033 'International Tables Vol C Tables 4.2.6.8 and 6.1.1.4'
O O 0.0106 0.0060 'International Tables Vol C Tables 4.2.6.8 and 6.1.1.4'
Cl Cl 0.1484 0.1585 'International Tables Vol C Tables 4.2.6.8 and 6.1.1.4'
Cu Cu 0.3201 1.2651 'International Tables Vol C Tables 4.2.6.8 and 6.1.1.4'

loop_
_geom_angle_atom_site_label_1
_geom_angle_atom_site_label_2
_geom_angle_atom_site_label_3
_geom_angle
_geom_angle_site_symmetry_1
_geom_angle_site_symmetry_3
_geom_angle_publ_flag
N9 Cu1 N4 97.27(13) . . ?
N9 Cu1 N3 98.04(13) . . ?
N4 Cu1 N3 164.42(13) . . ?
N9 Cu1 N1 178.98(13) . . ?
N4 Cu1 N1 82.50(12) . . ?
N3 Cu1 N1 82.14(12) . . ?
N9 Cu1 N2 97.84(12) . . ?
N4 Cu1 N2 95.63(11) . . ?
N3 Cu1 N2 85.16(11) . . ?
N1 Cu1 N2 83.18(11) . . ?
N9 Cu1 O1 78.59(13) . . ?
N4 Cu1 O1 90.42(14) . . ?
N3 Cu1 O1 89.76(13) . . ?
N1 Cu1 O1 100.41(13) . . ?
N2 Cu1 O1 173.35(13) . . ?
C13 N1 C7 113.0(3) . . ?
C13 N1 C1 110.2(3) . . ?
C7 N1 C1 111.8(3) . . ?
C13 N1 Cu1 107.0(2) . . ?
C7 N1 Cu1 106.7(2) . . ?
C1 N1 Cu1 107.9(2) . . ?
N1 C1 C2 113.3(3) . . ?
N1 C1 H1A 108.9 . . ?
C2 C1 H1A 108.9 . . ?
N1 C1 H1B 108.9 . . ?
C2 C1 H1B 108.9 . . ?
H1A C1 H1B 107.7 . . ?
N2 C2 C3 123.2(3) . . ?
N2 C2 C1 114.9(3) . . ?
C3 C2 C1 121.9(3) . . ?
C2 C3 C4 118.1(4) . . ?
C2 C3 H3A 121.0 . . ?
C4 C3 H3A 121.0 . . ?
C5 C4 C3 120.3(4) . . ?
C5 C4 H4A 119.9 . . ?
C3 C4 H4A 119.9 . . ?
C4 C5 C6 118.7(3) . . ?
C4 C5 H5A 120.6 . . ?
C6 C5 H5A 120.6 . . ?
N2 C6 C5 121.3(3) . . ?
N2 C6 C37 117.6(3) . . ?
C5 C6 C37 121.1(3) . . ?
C2 N2 C6 118.5(3) . . ?
C2 N2 Cu1 97.3(2) . . ?
C6 N2 Cu1 124.3(2) . . ?
N1 C7 C8 108.7(3) . . ?
N1 C7 H7A 109.9 . . ?
C8 C7 H7A 109.9 . . ?
N1 C7 H7B 109.9 . . ?
C8 C7 H7B 109.9 . . ?
H7A C7 H7B 108.3 . . ?
N3 C8 C9 122.1(4) . . ?
N3 C8 C7 114.6(3) . . ?
C9 C8 C7 123.2(3) . . ?
C10 C9 C8 118.6(4) . . ?
C10 C9 H9A 120.7 . . ?
C8 C9 H9A 120.7 . . ?
C9 C10 C11 119.4(4) . . ?
C9 C10 H10A 120.3 . . ?
C11 C10 H10A 120.3 . . ?
C12 C11 C10 118.9(4) . . ?
C12 C11 H11A 120.5 . . ?
C10 C11 H11A 120.5 . . ?
N3 C12 C11 122.0(4) . . ?
N3 C12 H12A 119.0 . . ?
C11 C12 H12A 119.0 . . ?
C8 N3 C12 118.9(3) . . ?
C8 N3 Cu1 114.5(2) . . ?
C12 N3 Cu1 125.9(3) . . ?
N1 C13 C14 108.3(3) . . ?
N1 C13 H13A 110.0 . . ?
C14 C13 H13A 110.0 . . ?
N1 C13 H13B 110.0 . . ?
C14 C13 H13B 110.0 . . ?
H13A C13 H13B 108.4 . . ?
N4 C14 C15 121.7(4) . . ?
N4 C14 C13 115.0(3) . . ?
C15 C14 C13 123.3(4) . . ?
C16 C15 C14 118.7(4) . . ?
C16 C15 H15A 120.6 . . ?
C14 C15 H15A 120.6 . . ?
C17 C16 C15 119.6(4) . . ?
C17 C16 H16A 120.2 . . ?
C15 C16 H16A 120.2 . . ?
C18 C17 C16 118.9(4) . . ?
C18 C17 H17A 120.5 . . ?
C16 C17 H17A 120.5 . . ?
N4 C18 C17 122.0(4) . . ?
N4 C18 H18A 119.0 . . ?
C17 C18 H18A 119.0 . . ?
C18 N4 C14 119.0(3) . . ?
C18 N4 Cu1 126.7(3) . . ?
C14 N4 Cu1 113.8(3) . . ?
N7 Cu2 N10 96.61(13) . . ?
N7 Cu2 N8 164.17(13) . . ?
N10 Cu2 N8 97.36(13) . . ?
N7 Cu2 N5 82.68(12) . . ?
N10 Cu2 N5 176.71(13) . . ?
N8 Cu2 N5 82.94(12) . . ?
N7 Cu2 N6 85.11(12) . . ?
N10 Cu2 N6 100.68(12) . . ?
N8 Cu2 N6 99.54(12) . . ?
N5 Cu2 N6 82.48(11) . . ?
N7 Cu2 O2 88.83(11) . 4_666 ?
N10 Cu2 O2 94.45(13) . 4_666 ?
N8 Cu2 O2 82.70(12) . 4_666 ?
N5 Cu2 O2 82.33(12) . 4_666 ?
N6 Cu2 O2 164.24(11) . 4_666 ?
C25 N5 C19 112.5(3) . . ?
C25 N5 C31 113.3(3) . . ?
C19 N5 C31 109.6(3) . . ?
C25 N5 Cu2 106.6(2) . . ?
C19 N5 Cu2 107.6(2) . . ?
C31 N5 Cu2 106.9(2) . . ?
N5 C19 C20 113.3(3) . . ?
N5 C19 H19A 108.9 . . ?
C20 C19 H19A 108.9 . . ?
N5 C19 H19B 108.9 . . ?
C20 C19 H19B 108.9 . . ?
H19A C19 H19B 107.7 . . ?
N6 C20 C21 123.0(3) . . ?
N6 C20 C19 114.7(3) . . ?
C21 C20 C19 122.2(3) . . ?
C20 C21 C22 118.1(4) . . ?
C20 C21 H21A 120.9 . . ?
C22 C21 H21A 120.9 . . ?
C23 C22 C21 119.6(4) . . ?
C23 C22 H22A 120.2 . . ?
C21 C22 H22A 120.2 . . ?
C22 C23 C24 119.6(4) . . ?
C22 C23 H23A 120.2 . . ?
C24 C23 H23A 120.2 . . ?
N6 C24 C23 120.9(3) . . ?
N6 C24 C40 117.7(3) . . ?
C23 C24 C40 121.4(3) . . ?
C20 N6 C24 118.7(3) . . ?
C20 N6 Cu2 98.7(2) . . ?
C24 N6 Cu2 125.6(2) . . ?
N5 C25 C26 110.4(3) . . ?
N5 C25 H25A 109.6 . . ?
C26 C25 H25A 109.6 . . ?
N5 C25 H25B 109.6 . . ?
C26 C25 H25B 109.6 . . ?
H25A C25 H25B 108.1 . . ?
N7 C26 C27 122.4(4) . . ?
N7 C26 C25 115.0(3) . . ?
C27 C26 C25 122.7(4) . . ?
C26 C27 C28 118.8(4) . . ?
C26 C27 H27A 120.6 . . ?
C28 C27 H27A 120.6 . . ?
C27 C28 C29 119.8(4) . . ?
C27 C28 H28A 120.1 . . ?
C29 C28 H28A 120.1 . . ?
C30 C29 C28 118.4(4) . . ?
C30 C29 H29A 120.8 . . ?
C28 C29 H29A 120.8 . . ?
N7 C30 C29 122.5(4) . . ?
N7 C30 H30A 118.8 . . ?
C29 C30 H30A 118.8 . . ?
C30 N7 C26 118.2(3) . . ?
C30 N7 Cu2 126.8(3) . . ?
C26 N7 Cu2 114.9(2) . . ?
N5 C31 C32 109.6(3) . . ?
N5 C31 H31A 109.8 . . ?
C32 C31 H31A 109.8 . . ?
N5 C31 H31B 109.8 . . ?
C32 C31 H31B 109.8 . . ?
H31A C31 H31B 108.2 . . ?
N8 C32 C33 122.1(4) . . ?
N8 C32 C31 116.0(3) . . ?
C33 C32 C31 121.9(4) . . ?
C32 C33 C34 118.2(4) . . ?
C32 C33 H33A 120.9 . . ?
C34 C33 H33A 120.9 . . ?
C35 C34 C33 119.9(4) . . ?
C35 C34 H34A 120.1 . . ?
C33 C34 H34A 120.1 . . ?
C34 C35 C36 119.0(4) . . ?
C34 C35 H35A 120.5 . . ?
C36 C35 H35A 120.5 . . ?
N8 C36 C35 121.5(4) . . ?
N8 C36 H36A 119.3 . . ?
C35 C36 H36A 119.3 . . ?
C36 N8 C32 119.2(3) . . ?
C36 N8 Cu2 126.4(3) . . ?
C32 N8 Cu2 114.3(3) . . ?
C38 C37 C42 118.3(3) . . ?
C38 C37 C6 120.3(3) . . ?
C42 C37 C6 121.3(3) . . ?
C39 C38 C37 121.2(3) . . ?
C39 C38 H38A 119.4 . . ?
C37 C38 H38A 119.4 . . ?
C38 C39 C40 120.4(3) . . ?
C38 C39 H39A 119.8 . . ?
C40 C39 H39A 119.8 . . ?
C41 C40 C39 118.4(3) . . ?
C41 C40 C24 121.4(3) . . ?
C39 C40 C24 120.2(3) . . ?
C42 C41 C40 121.5(3) . . ?
C42 C41 H41A 119.3 . . ?
C40 C41 H41A 119.3 . . ?
C41 C42 C37 120.2(3) . . ?
C41 C42 H42A 119.9 . . ?
C37 C42 H42A 119.9 . . ?
C43 N9 Cu1 175.1(3) . . ?
N9 C43 C44 179.4(5) . . ?
C43 C44 H44A 109.5 . . ?
C43 C44 H44B 109.5 . . ?
H44A C44 H44B 109.5 . . ?
C43 C44 H44C 109.5 . . ?
H44A C44 H44C 109.5 . . ?
H44B C44 H44C 109.5 . . ?
C45 N10 Cu2 178.5(3) . . ?
N10 C45 C46 178.9(4) . . ?
C45 C46 H46A 109.5 . . ?
C45 C46 H46B 109.5 . . ?
H46A C46 H46B 109.5 . . ?
C45 C46 H46C 109.5 . . ?
H46A C46 H46C 109.5 . . ?
H46B C46 H46C 109.5 . . ?
O1 Cl1 O3 112.3(2) . . ?
O1 Cl1 O2 111.1(2) . . ?
O3 Cl1 O2 109.3(2) . . ?
O1 Cl1 O4 109.3(3) . . ?
O3 Cl1 O4 108.6(2) . . ?
O2 Cl1 O4 106.0(2) . . ?
Cl1 O1 Cu1 146.8(3) . . ?
O6 Cl2 O8 109.9(2) . . ?
O6 Cl2 O5 109.43(18) . . ?
O8 Cl2 O5 110.1(2) . . ?
O6 Cl2 O7 110.18(19) . . ?
O8 Cl2 O7 109.1(2) . . ?
O5 Cl2 O7 108.07(19) . . ?
O11 Cl3 O9 109.4(2) . . ?
O11 Cl3 O12 110.5(3) . . ?
O9 Cl3 O12 109.2(3) . . ?
O11 Cl3 O10 108.5(3) . . ?
O9 Cl3 O10 110.4(2) . . ?
O12 Cl3 O10 108.8(2) . . ?
O15 Cl4 O13 112.0(3) . . ?
O15 Cl4 O14 104.5(4) . . ?
O13 Cl4 O14 108.0(3) . . ?
O15 Cl4 O16 112.9(4) . . ?
O13 Cl4 O16 112.5(2) . . ?
O14 Cl4 O16 106.4(3) . . ?

loop_
_geom_bond_atom_site_label_1
_geom_bond_atom_site_label_2
_geom_bond_distance
_geom_bond_site_symmetry_2
_geom_bond_publ_flag
Cu1 N9 1.977(3) . ?
Cu1 N4 1.989(3) . ?
Cu1 N3 1.992(3) . ?
Cu1 N1 2.026(3) . ?
Cu1 N2 2.412(3) . ?
Cu1 O1 2.621(4) . ?
N1 C13 1.479(5) . ?
N1 C7 1.486(5) . ?
N1 C1 1.494(5) . ?
C1 C2 1.512(5) . ?
C1 H1A 0.9900 . ?
C1 H1B 0.9900 . ?
C2 N2 1.346(5) . ?
C2 C3 1.369(5) . ?
C3 C4 1.378(5) . ?
C3 H3A 0.9500 . ?
C4 C5 1.373(5) . ?
C4 H4A 0.9500 . ?
C5 C6 1.395(5) . ?
C5 H5A 0.9500 . ?
C6 N2 1.348(5) . ?
C6 C37 1.476(5) . ?
C7 C8 1.498(5) . ?
C7 H7A 0.9900 . ?
C7 H7B 0.9900 . ?
C8 N3 1.340(5) . ?
C8 C9 1.381(5) . ?
C9 C10 1.379(6) . ?
C9 H9A 0.9500 . ?
C10 C11 1.383(6) . ?
C10 H10A 0.9500 . ?
C11 C12 1.373(6) . ?
C11 H11A 0.9500 . ?
C12 N3 1.344(5) . ?
C12 H12A 0.9500 . ?
C13 C14 1.504(6) . ?
C13 H13A 0.9900 . ?
C13 H13B 0.9900 . ?
C14 N4 1.350(5) . ?
C14 C15 1.379(6) . ?
C15 C16 1.378(6) . ?
C15 H15A 0.9500 . ?
C16 C17 1.377(6) . ?
C16 H16A 0.9500 . ?
C17 C18 1.376(6) . ?
C17 H17A 0.9500 . ?
C18 N4 1.338(5) . ?
C18 H18A 0.9500 . ?
Cu2 N7 1.971(3) . ?
Cu2 N10 1.977(3) . ?
Cu2 N8 1.978(3) . ?
Cu2 N5 2.047(3) . ?
Cu2 N6 2.404(3) . ?
Cu2 O2 2.688(4) 4_666 ?
N5 C25 1.478(5) . ?
N5 C19 1.486(5) . ?
N5 C31 1.492(5) . ?
C19 C20 1.508(5) . ?
C19 H19A 0.9900 . ?
C19 H19B 0.9900 . ?
C20 N6 1.342(5) . ?
C20 C21 1.377(5) . ?
C21 C22 1.384(6) . ?
C21 H21A 0.9500 . ?
C22 C23 1.365(6) . ?
C22 H22A 0.9500 . ?
C23 C24 1.397(5) . ?
C23 H23A 0.9500 . ?
C24 N6 1.344(5) . ?
C24 C40 1.480(5) . ?
C25 C26 1.501(5) . ?
C25 H25A 0.9900 . ?
C25 H25B 0.9900 . ?
C26 N7 1.351(5) . ?
C26 C27 1.365(5) . ?
C27 C28 1.370(6) . ?
C27 H27A 0.9500 . ?
C28 C29 1.384(6) . ?
C28 H28A 0.9500 . ?
C29 C30 1.367(6) . ?
C29 H29A 0.9500 . ?
C30 N7 1.342(5) . ?
C30 H30A 0.9500 . ?
C31 C32 1.497(5) . ?
C31 H31A 0.9900 . ?
C31 H31B 0.9900 . ?
C32 N8 1.352(5) . ?
C32 C33 1.369(5) . ?
C33 C34 1.382(6) . ?
C33 H33A 0.9500 . ?
C34 C35 1.374(6) . ?
C34 H34A 0.9500 . ?
C35 C36 1.380(6) . ?
C35 H35A 0.9500 . ?
C36 N8 1.334(5) . ?
C36 H36A 0.9500 . ?
C37 C38 1.389(5) . ?
C37 C42 1.402(5) . ?
C38 C39 1.377(5) . ?
C38 H38A 0.9500 . ?
C39 C40 1.397(5) . ?
C39 H39A 0.9500 . ?
C40 C41 1.387(5) . ?
C41 C42 1.372(5) . ?
C41 H41A 0.9500 . ?
C42 H42A 0.9500 . ?
N9 C43 1.135(5) . ?
C43 C44 1.452(5) . ?
C44 H44A 0.9800 . ?
C44 H44B 0.9800 . ?
C44 H44C 0.9800 . ?
N10 C45 1.130(5) . ?
C45 C46 1.450(5) . ?
C46 H46A 0.9800 . ?
C46 H46B 0.9800 . ?
C46 H46C 0.9800 . ?
Cl1 O1 1.384(4) . ?
Cl1 O3 1.416(3) . ?
Cl1 O2 1.425(3) . ?
Cl1 O4 1.445(3) . ?
Cl2 O6 1.424(3) . ?
Cl2 O8 1.427(3) . ?
Cl2 O5 1.433(3) . ?
Cl2 O7 1.435(3) . ?
Cl3 O11 1.419(4) . ?
Cl3 O9 1.420(4) . ?
Cl3 O12 1.424(4) . ?
Cl3 O10 1.424(4) . ?
Cl4 O15 1.369(5) . ?
Cl4 O13 1.403(3) . ?
Cl4 O14 1.408(4) . ?
Cl4 O16 1.410(4) . ?

loop_
_geom_torsion_atom_site_label_1
_geom_torsion_atom_site_label_2
_geom_torsion_atom_site_label_3
_geom_torsion_atom_site_label_4
_geom_torsion
_geom_torsion_site_symmetry_1
_geom_torsion_site_symmetry_2
_geom_torsion_site_symmetry_3
_geom_torsion_site_symmetry_4
_geom_torsion_publ_flag
N9 Cu1 N1 C13 49(7) . . . . ?
N4 Cu1 N1 C13 -28.1(2) . . . . ?
N3 Cu1 N1 C13 149.2(3) . . . . ?
N2 Cu1 N1 C13 -124.7(2) . . . . ?
O1 Cu1 N1 C13 60.9(3) . . . . ?
N9 Cu1 N1 C7 -72(7) . . . . ?
N4 Cu1 N1 C7 -149.3(2) . . . . ?
N3 Cu1 N1 C7 28.0(2) . . . . ?
N2 Cu1 N1 C7 114.1(2) . . . . ?
O1 Cu1 N1 C7 -60.3(2) . . . . ?
N9 Cu1 N1 C1 168(27) . . . . ?
N4 Cu1 N1 C1 90.4(2) . . . . ?
N3 Cu1 N1 C1 -92.3(2) . . . . ?
N2 Cu1 N1 C1 -6.2(2) . . . . ?
O1 Cu1 N1 C1 179.4(2) . . . . ?
C13 N1 C1 C2 148.4(3) . . . . ?
C7 N1 C1 C2 -85.0(4) . . . . ?
Cu1 N1 C1 C2 32.0(3) . . . . ?
N1 C1 C2 N2 -58.7(4) . . . . ?
N1 C1 C2 C3 121.0(4) . . . . ?
N2 C2 C3 C4 0.2(6) . . . . ?
C1 C2 C3 C4 -179.4(4) . . . . ?
C2 C3 C4 C5 -0.5(6) . . . . ?
C3 C4 C5 C6 -0.2(6) . . . . ?
C4 C5 C6 N2 1.1(6) . . . . ?
C4 C5 C6 C37 -176.0(4) . . . . ?
C3 C2 N2 C6 0.7(5) . . . . ?
C1 C2 N2 C6 -179.6(3) . . . . ?
C3 C2 N2 Cu1 -135.0(3) . . . . ?
C1 C2 N2 Cu1 44.6(3) . . . . ?
C5 C6 N2 C2 -1.4(5) . . . . ?
C37 C6 N2 C2 175.8(3) . . . . ?
C5 C6 N2 Cu1 121.7(3) . . . . ?
C37 C6 N2 Cu1 -61.1(4) . . . . ?
N9 Cu1 N2 C2 159.2(2) . . . . ?
N4 Cu1 N2 C2 -102.6(2) . . . . ?
N3 Cu1 N2 C2 61.8(2) . . . . ?
N1 Cu1 N2 C2 -20.9(2) . . . . ?
O1 Cu1 N2 C2 102.2(10) . . . . ?
N9 Cu1 N2 C6 27.2(3) . . . . ?
N4 Cu1 N2 C6 125.4(3) . . . . ?
N3 Cu1 N2 C6 -70.3(3) . . . . ?
N1 Cu1 N2 C6 -152.9(3) . . . . ?
O1 Cu1 N2 C6 -29.9(11) . . . . ?
C13 N1 C7 C8 -156.0(3) . . . . ?
C1 N1 C7 C8 79.0(4) . . . . ?
Cu1 N1 C7 C8 -38.7(3) . . . . ?
N1 C7 C8 N3 31.6(5) . . . . ?
N1 C7 C8 C9 -148.5(4) . . . . ?
N3 C8 C9 C10 -1.0(6) . . . . ?
C7 C8 C9 C10 179.2(4) . . . . ?
C8 C9 C10 C11 -0.5(6) . . . . ?
C9 C10 C11 C12 1.5(7) . . . . ?
C10 C11 C12 N3 -1.1(6) . . . . ?
C9 C8 N3 C12 1.4(6) . . . . ?
C7 C8 N3 C12 -178.7(3) . . . . ?
C9 C8 N3 Cu1 172.3(3) . . . . ?
C7 C8 N3 Cu1 -7.9(4) . . . . ?
C11 C12 N3 C8 -0.4(6) . . . . ?
C11 C12 N3 Cu1 -170.1(3) . . . . ?
N9 Cu1 N3 C8 167.0(3) . . . . ?
N4 Cu1 N3 C8 -2.1(6) . . . . ?
N1 Cu1 N3 C8 -12.0(3) . . . . ?
N2 Cu1 N3 C8 -95.7(3) . . . . ?
O1 Cu1 N3 C8 88.6(3) . . . . ?
N9 Cu1 N3 C12 -22.9(3) . . . . ?
N4 Cu1 N3 C12 168.0(4) . . . . ?
N1 Cu1 N3 C12 158.1(3) . . . . ?
N2 Cu1 N3 C12 74.4(3) . . . . ?
O1 Cu1 N3 C12 -101.3(3) . . . . ?
C7 N1 C13 C14 156.0(3) . . . . ?
C1 N1 C13 C14 -78.1(4) . . . . ?
Cu1 N1 C13 C14 38.8(4) . . . . ?
N1 C13 C14 N4 -32.3(5) . . . . ?
N1 C13 C14 C15 147.7(4) . . . . ?
N4 C14 C15 C16 -1.0(6) . . . . ?
C13 C14 C15 C16 179.0(4) . . . . ?
C14 C15 C16 C17 0.4(6) . . . . ?
C15 C16 C17 C18 0.1(6) . . . . ?
C16 C17 C18 N4 -0.1(6) . . . . ?
C17 C18 N4 C14 -0.5(6) . . . . ?
C17 C18 N4 Cu1 170.8(3) . . . . ?
C15 C14 N4 C18 1.0(6) . . . . ?
C13 C14 N4 C18 -178.9(3) . . . . ?
C15 C14 N4 Cu1 -171.3(3) . . . . ?
C13 C14 N4 Cu1 8.8(4) . . . . ?
N9 Cu1 N4 C18 20.7(3) . . . . ?
N3 Cu1 N4 C18 -170.1(4) . . . . ?
N1 Cu1 N4 C18 -160.3(3) . . . . ?
N2 Cu1 N4 C18 -78.0(3) . . . . ?
O1 Cu1 N4 C18 99.3(3) . . . . ?
N9 Cu1 N4 C14 -167.7(3) . . . . ?
N3 Cu1 N4 C14 1.5(6) . . . . ?
N1 Cu1 N4 C14 11.3(3) . . . . ?
N2 Cu1 N4 C14 93.7(3) . . . . ?
O1 Cu1 N4 C14 -89.1(3) . . . . ?
N7 Cu2 N5 C25 -26.4(2) . . . . ?
N10 Cu2 N5 C25 51(2) . . . . ?
N8 Cu2 N5 C25 147.0(2) . . . . ?
N6 Cu2 N5 C25 -112.4(2) . . . . ?
O2 Cu2 N5 C25 63.4(2) 4_666 . . . ?
N7 Cu2 N5 C19 94.5(2) . . . . ?
N10 Cu2 N5 C19 172(2) . . . . ?
N8 Cu2 N5 C19 -92.2(2) . . . . ?
N6 Cu2 N5 C19 8.5(2) . . . . ?
O2 Cu2 N5 C19 -175.7(2) 4_666 . . . ?
N7 Cu2 N5 C31 -147.8(2) . . . . ?
N10 Cu2 N5 C31 -70(2) . . . . ?
N8 Cu2 N5 C31 25.5(2) . . . . ?
N6 Cu2 N5 C31 126.2(2) . . . . ?
O2 Cu2 N5 C31 -58.0(2) 4_666 . . . ?
C25 N5 C19 C20 82.8(4) . . . . ?
C31 N5 C19 C20 -150.2(3) . . . . ?
Cu2 N5 C19 C20 -34.3(4) . . . . ?
N5 C19 C20 N6 58.8(4) . . . . ?
N5 C19 C20 C21 -122.8(4) . . . . ?
N6 C20 C21 C22 0.4(6) . . . . ?
C19 C20 C21 C22 -177.9(4) . . . . ?
C20 C21 C22 C23 0.2(6) . . . . ?
C21 C22 C23 C24 -0.5(6) . . . . ?
C22 C23 C24 N6 0.3(6) . . . . ?
C22 C23 C24 C40 179.5(4) . . . . ?
C21 C20 N6 C24 -0.7(5) . . . . ?
C19 C20 N6 C24 177.7(3) . . . . ?
C21 C20 N6 Cu2 138.4(3) . . . . ?
C19 C20 N6 Cu2 -43.2(3) . . . . ?
C23 C24 N6 C20 0.4(5) . . . . ?
C40 C24 N6 C20 -178.9(3) . . . . ?
C23 C24 N6 Cu2 -126.8(3) . . . . ?
C40 C24 N6 Cu2 53.9(4) . . . . ?
N7 Cu2 N6 C20 -64.4(2) . . . . ?
N10 Cu2 N6 C20 -160.2(2) . . . . ?
N8 Cu2 N6 C20 100.3(2) . . . . ?
N5 Cu2 N6 C20 18.8(2) . . . . ?
O2 Cu2 N6 C20 3.4(5) 4_666 . . . ?
N7 Cu2 N6 C24 70.6(3) . . . . ?
N10 Cu2 N6 C24 -25.2(3) . . . . ?
N8 Cu2 N6 C24 -124.6(3) . . . . ?
N5 Cu2 N6 C24 153.9(3) . . . . ?
O2 Cu2 N6 C24 138.4(4) 4_666 . . . ?
C19 N5 C25 C26 -83.6(4) . . . . ?
C31 N5 C25 C26 151.4(3) . . . . ?
Cu2 N5 C25 C26 34.1(4) . . . . ?
N5 C25 C26 N7 -25.5(5) . . . . ?
N5 C25 C26 C27 154.7(4) . . . . ?
N7 C26 C27 C28 1.7(6) . . . . ?
C25 C26 C27 C28 -178.5(4) . . . . ?
C26 C27 C28 C29 0.0(6) . . . . ?
C27 C28 C29 C30 -1.2(7) . . . . ?
C28 C29 C30 N7 0.9(6) . . . . ?
C29 C30 N7 C26 0.6(6) . . . . ?
C29 C30 N7 Cu2 175.6(3) . . . . ?
C27 C26 N7 C30 -2.0(5) . . . . ?
C25 C26 N7 C30 178.2(3) . . . . ?
C27 C26 N7 Cu2 -177.5(3) . . . . ?
C25 C26 N7 Cu2 2.7(4) . . . . ?
N10 Cu2 N7 C30 22.0(3) . . . . ?
N8 Cu2 N7 C30 173.8(4) . . . . ?
N5 Cu2 N7 C30 -161.3(3) . . . . ?
N6 Cu2 N7 C30 -78.3(3) . . . . ?
O2 Cu2 N7 C30 116.3(3) 4_666 . . . ?
N10 Cu2 N7 C26 -162.9(3) . . . . ?
N8 Cu2 N7 C26 -11.1(6) . . . . ?
N5 Cu2 N7 C26 13.9(3) . . . . ?
N6 Cu2 N7 C26 96.9(3) . . . . ?
O2 Cu2 N7 C26 -68.6(3) 4_666 . . . ?
C25 N5 C31 C32 -151.0(3) . . . . ?
C19 N5 C31 C32 82.4(4) . . . . ?
Cu2 N5 C31 C32 -33.9(4) . . . . ?
N5 C31 C32 N8 26.8(5) . . . . ?
N5 C31 C32 C33 -154.8(4) . . . . ?
N8 C32 C33 C34 0.7(6) . . . . ?
C31 C32 C33 C34 -177.6(4) . . . . ?
C32 C33 C34 C35 0.0(6) . . . . ?
C33 C34 C35 C36 -0.6(6) . . . . ?
C34 C35 C36 N8 0.4(6) . . . . ?
C35 C36 N8 C32 0.3(6) . . . . ?
C35 C36 N8 Cu2 -176.8(3) . . . . ?
C33 C32 N8 C36 -0.9(6) . . . . ?
C31 C32 N8 C36 177.5(3) . . . . ?
C33 C32 N8 Cu2 176.6(3) . . . . ?
C31 C32 N8 Cu2 -5.0(4) . . . . ?
N7 Cu2 N8 C36 -169.9(4) . . . . ?
N10 Cu2 N8 C36 -18.2(3) . . . . ?
N5 Cu2 N8 C36 165.2(3) . . . . ?
N6 Cu2 N8 C36 84.0(3) . . . . ?
O2 Cu2 N8 C36 -111.7(3) 4_666 . . . ?
N7 Cu2 N8 C32 12.8(6) . . . . ?
N10 Cu2 N8 C32 164.6(3) . . . . ?
N5 Cu2 N8 C32 -12.1(3) . . . . ?
N6 Cu2 N8 C32 -93.3(3) . . . . ?
O2 Cu2 N8 C32 71.0(3) 4_666 . . . ?
N2 C6 C37 C38 -34.7(5) . . . . ?
C5 C6 C37 C38 142.5(4) . . . . ?
N2 C6 C37 C42 147.9(3) . . . . ?
C5 C6 C37 C42 -34.8(5) . . . . ?
C42 C37 C38 C39 0.0(6) . . . . ?
C6 C37 C38 C39 -177.4(3) . . . . ?
C37 C38 C39 C40 1.1(6) . . . . ?
C38 C39 C40 C41 -1.2(6) . . . . ?
C38 C39 C40 C24 -179.5(3) . . . . ?
N6 C24 C40 C41 34.5(5) . . . . ?
C23 C24 C40 C41 -144.8(4) . . . . ?
N6 C24 C40 C39 -147.3(4) . . . . ?
C23 C24 C40 C39 33.4(5) . . . . ?
C39 C40 C41 C42 0.2(6) . . . . ?
C24 C40 C41 C42 178.4(3) . . . . ?
C40 C41 C42 C37 0.9(6) . . . . ?
C38 C37 C42 C41 -1.0(5) . . . . ?
C6 C37 C42 C41 176.3(3) . . . . ?
N4 Cu1 N9 C43 -56(4) . . . . ?
N3 Cu1 N9 C43 127(4) . . . . ?
N1 Cu1 N9 C43 -133(7) . . . . ?
N2 Cu1 N9 C43 40(4) . . . . ?
O1 Cu1 N9 C43 -145(4) . . . . ?
Cu1 N9 C43 C44 -19(54) . . . . ?
N7 Cu2 N10 C45 -69(13) . . . . ?
N8 Cu2 N10 C45 118(13) . . . . ?
N5 Cu2 N10 C45 -147(12) . . . . ?
N6 Cu2 N10 C45 17(13) . . . . ?
O2 Cu2 N10 C45 -159(13) 4_666 . . . ?
Cu2 N10 C45 C46 -10(34) . . . . ?
O3 Cl1 O1 Cu1 29.2(6) . . . . ?
O2 Cl1 O1 Cu1 152.0(5) . . . . ?
O4 Cl1 O1 Cu1 -91.3(5) . . . . ?
N9 Cu1 O1 Cl1 -157.8(5) . . . . ?
N4 Cu1 O1 Cl1 104.9(5) . . . . ?
N3 Cu1 O1 Cl1 -59.5(5) . . . . ?
N1 Cu1 O1 Cl1 22.5(5) . . . . ?
N2 Cu1 O1 Cl1 -99.7(10) . . . . ?
